data_7714934
loop_
_publ_author_name
'Yuan, Guo-Jun'
'Pan, Xue-Wei'
'Chen, Li'
'Chen, Chao'
'Ren, Xiao-Ming'

_publ_section_title
;
 Supramolecular crystals of Mn(15-crown-5)(MnCl<sub>4</sub>)(DMF) with
 dielectric phase transition, high quantum yield and phase
 transition-induced luminescence enhancement behavior.
;
_journal_issue 6
_journal_name_full 'Dalton transactions (Cambridge, England : 2003)'
_journal_page_first 2687
_journal_page_last 2695
_journal_paper_doi 10.1039/d3dt03838f
_journal_volume 53
_journal_year 2024
_chemical_formula_moiety 'C13 H27 Cl4 Mn2 N O6'
_chemical_formula_sum 'C13 H27 Cl4 Mn2 N O6'
_chemical_formula_weight 545.03
_space_group_crystal_system orthorhombic
_space_group_IT_number 19
_space_group_name_Hall 'P 2ac 2ab'
_space_group_name_H-M_alt 'P 21 21 21'
_atom_sites_solution_hydrogens geom
_atom_sites_solution_primary dual
_audit_creation_date 2022-01-29
_audit_creation_method
;
Olex2 1.2
(compiled 2018.05.29 svn.r3508 for OlexSys, GUI svn.r5506)
;
_audit_update_record
;
2023-07-14 deposited with the CCDC.	2024-01-05 downloaded from the CCDC.
;
_cell_angle_alpha 90
_cell_angle_beta 90
_cell_angle_gamma 90
_cell_formula_units_Z 4
_cell_length_a 10.4466(4)
_cell_length_b 14.3125(6)
_cell_length_c 14.7885(7)
_cell_measurement_reflns_used 5717
_cell_measurement_temperature 153(2)
_cell_measurement_theta_max 26.33
_cell_measurement_theta_min 2.39
_cell_volume 2211.13(16)
_computing_cell_refinement 'SAINT V8.40A (?, 2016)'
_computing_data_reduction 'SAINT V8.40A (?, 2016)'
_computing_molecular_graphics 'Olex2 (Dolomanov et al., 2009)'
_computing_publication_material 'Olex2 (Dolomanov et al., 2009)'
_computing_structure_refinement 'ShelXL (Sheldrick, 2015)'
_computing_structure_solution 'ShelXT (Sheldrick, 2015)'
_diffrn_ambient_temperature 153.0
_diffrn_measured_fraction_theta_full 0.998
_diffrn_measured_fraction_theta_max 0.998
_diffrn_measurement_device_type 'CCD area detector'
_diffrn_measurement_method 'phi and omega scans'
_diffrn_radiation_monochromator graphite
_diffrn_radiation_type MoK\a
_diffrn_radiation_wavelength 0.71073
_diffrn_reflns_av_R_equivalents 0.0322
_diffrn_reflns_av_unetI/netI 0.0401
_diffrn_reflns_Laue_measured_fraction_full 0.998
_diffrn_reflns_Laue_measured_fraction_max 0.998
_diffrn_reflns_limit_h_max 11
_diffrn_reflns_limit_h_min -12
_diffrn_reflns_limit_k_max 17
_diffrn_reflns_limit_k_min -16
_diffrn_reflns_limit_l_max 17
_diffrn_reflns_limit_l_min -16
_diffrn_reflns_number 10956
_diffrn_reflns_point_group_measured_fraction_full 0.994
_diffrn_reflns_point_group_measured_fraction_max 0.994
_diffrn_reflns_theta_full 25.010
_diffrn_reflns_theta_max 25.010
_diffrn_reflns_theta_min 1.980
_exptl_absorpt_coefficient_mu 1.652
_exptl_absorpt_correction_T_max 0.7454
_exptl_absorpt_correction_T_min 0.5989
_exptl_absorpt_correction_type none
_exptl_absorpt_process_details
;
SADABS-2016/2 (Bruker,2016/2) was used for absorption correction.
wR2(int) was 0.0649 before and 0.0557 after correction.
The Ratio of minimum to maximum transmission is 0.8035.
The \l/2 correction factor is Not present.
;
_exptl_crystal_density_diffrn 1.637
_exptl_crystal_description block
_exptl_crystal_F_000 1112
_exptl_crystal_size_max 0.11
_exptl_crystal_size_mid 0.1
_exptl_crystal_size_min 0.09
_refine_diff_density_max 0.335
_refine_diff_density_min -0.258
_refine_diff_density_rms 0.050
_refine_ls_abs_structure_details
;
 Flack x determined using 1345 quotients [(I+)-(I-)]/[(I+)+(I-)]
 (Parsons, Flack and Wagner, Acta Cryst. B69 (2013) 249-259).
;
_refine_ls_abs_structure_Flack -0.003(13)
_refine_ls_extinction_method none
_refine_ls_goodness_of_fit_ref 1.065
_refine_ls_hydrogen_treatment constr
_refine_ls_matrix_type full
_refine_ls_number_parameters 256
_refine_ls_number_reflns 3887
_refine_ls_number_restraints 24
_refine_ls_restrained_S_all 1.064
_refine_ls_R_factor_all 0.0355
_refine_ls_R_factor_gt 0.0276
_refine_ls_shift/su_max 0.001
_refine_ls_shift/su_mean 0.000
_refine_ls_structure_factor_coef Fsqd
_refine_ls_weighting_details 'w=1/[\s^2^(Fo^2^)+(0.0191P)^2^] where P=(Fo^2^+2Fc^2^)/3'
_refine_ls_weighting_scheme calc
_refine_ls_wR_factor_gt 0.0508
_refine_ls_wR_factor_ref 0.0545
_reflns_Friedel_coverage 0.745
_reflns_Friedel_fraction_full 0.989
_reflns_Friedel_fraction_max 0.989
_reflns_number_gt 3455
_reflns_number_total 3887
_reflns_threshold_expression 'I > 2\s(I)'
_cod_data_source_file d3dt03838f2.cif
_cod_data_source_block ww
_cod_depositor_comments 'Adding full bibliography for 7714934--7714936.cif.'
_cod_database_code 7714934
_shelx_shelxl_version_number 2014/7
_shelx_space_group_comment
;
The symmetry employed for this shelxl refinement is uniquely defined
by the following loop, which should always be used as a source of
symmetry information in preference to the above space-group names.
They are only intended as comments.
;
_shelx_estimated_absorpt_t_max 0.866
_shelx_estimated_absorpt_t_min 0.839
_olex2_refinement_description
;
1. Fixed Uiso
 At 1.2 times of:
  All C(H) groups, All C(H,H) groups
 At 1.5 times of:
  All C(H,H,H) groups
2. Uiso/Uaniso restraints and constraints
Uanis(C8A) \\sim Ueq, Uanis(C8) \\sim Ueq, Uanis(C7A) \\sim Ueq, Uanis(C7)
\\sim Ueq: with sigma of 0.01 and sigma for terminal atoms of 0.02
3. Others
 Sof(C8A)=Sof(H8AA)=Sof(H8AB)=Sof(C7A)=Sof(H7AA)=Sof(H7AB)=1-FVAR(1)
 Sof(C8)=Sof(H8A)=Sof(H8B)=Sof(C7)=Sof(H7A)=Sof(H7B)=FVAR(1)
4.a Secondary CH2 refined with riding coordinates:
 C2(H2A,H2B), C9(H9A,H9B), C3(H3A,H3B), C1(H1A,H1B), C4(H4A,H4B), C10(H10A,
 H10B), C5(H5A,H5B), C6(H6A,H6B), C8(H8A,H8B), C7(H7A,H7B), C8A(H8AA,H8AB),
 C7A(H7AA,H7AB)
4.b Aromatic/amide H refined with riding coordinates:
 C11(H11)
4.c Idealised Me refined as rotating group:
 C12(H12A,H12B,H12C), C13(H13A,H13B,H13C)
;
_olex2_submission_special_instructions 'No special instructions were received'

loop_
_space_group_symop_operation_xyz
'x, y, z'
'-x+1/2, -y, z+1/2'
'-x, y+1/2, -z+1/2'
'x+1/2, -y+1/2, -z'

loop_
_atom_site_label
_atom_site_type_symbol
_atom_site_fract_x
_atom_site_fract_y
_atom_site_fract_z
_atom_site_U_iso_or_equiv
_atom_site_adp_type
_atom_site_occupancy
_atom_site_site_symmetry_order
_atom_site_calc_flag
_atom_site_refinement_flags_posn
_atom_site_refinement_flags_adp
_atom_site_refinement_flags_occupancy
_atom_site_disorder_assembly
_atom_site_disorder_group
Mn1 Mn 0.61619(5) 0.43406(4) 0.32007(3) 0.02387(14) Uani 1 1 d . . . . .
Mn2 Mn 0.99503(5) 0.56195(5) 0.38862(4) 0.03137(16) Uani 1 1 d . . . . .
Cl1 Cl 0.76400(8) 0.55497(8) 0.38967(7) 0.0340(2) Uani 1 1 d . . . . .
Cl3 Cl 1.05161(11) 0.69731(9) 0.46793(8) 0.0428(3) Uani 1 1 d . . . . .
Cl2 Cl 1.07018(10) 0.43221(10) 0.47120(8) 0.0464(3) Uani 1 1 d . . . . .
Cl4 Cl 1.05804(12) 0.56153(10) 0.23620(8) 0.0544(3) Uani 1 1 d . . . . .
O2 O 0.7044(2) 0.3034(2) 0.37301(17) 0.0305(7) Uani 1 1 d . . . . .
O1 O 0.5453(2) 0.41590(19) 0.46362(17) 0.0306(7) Uani 1 1 d . . . . .
O6 O 0.4704(2) 0.3392(2) 0.27357(18) 0.0337(7) Uani 1 1 d . . . . .
O3 O 0.7706(3) 0.3930(2) 0.22526(19) 0.0365(7) Uani 1 1 d . . . . .
O5 O 0.4551(3) 0.53272(19) 0.33998(19) 0.0362(7) Uani 1 1 d . . . . .
O4 O 0.5910(3) 0.5175(2) 0.19467(19) 0.0354(7) Uani 1 1 d . . . . .
N1 N 0.2755(3) 0.3291(2) 0.2067(2) 0.0307(8) Uani 1 1 d . . . . .
C11 C 0.3967(4) 0.3525(3) 0.2088(3) 0.0325(10) Uani 1 1 d . . . . .
H11 H 0.4311 0.3820 0.1566 0.039 Uiso 1 1 calc R . . . .
C2 C 0.6948(4) 0.2928(3) 0.4692(3) 0.0346(10) Uani 1 1 d . . . . .
H2A H 0.7598 0.3319 0.4999 0.042 Uiso 1 1 calc R . . . .
H2B H 0.7092 0.2268 0.4865 0.042 Uiso 1 1 calc R . . . .
C9 C 0.4130(4) 0.5458(3) 0.4311(3) 0.0417(12) Uani 1 1 d . . . . .
H9A H 0.3248 0.5711 0.4321 0.050 Uiso 1 1 calc R . . . .
H9B H 0.4701 0.5899 0.4631 0.050 Uiso 1 1 calc R . . . .
C3 C 0.8290(4) 0.2848(3) 0.3377(3) 0.0384(11) Uani 1 1 d . . . . .
H3A H 0.8537 0.2193 0.3501 0.046 Uiso 1 1 calc R . . . .
H3B H 0.8929 0.3266 0.3661 0.046 Uiso 1 1 calc R . . . .
C1 C 0.5632(4) 0.3229(3) 0.4961(3) 0.0349(11) Uani 1 1 d . . . . .
H1A H 0.4985 0.2806 0.4692 0.042 Uiso 1 1 calc R . . . .
H1B H 0.5541 0.3211 0.5627 0.042 Uiso 1 1 calc R . . . .
C4 C 0.8233(4) 0.3019(3) 0.2374(3) 0.0411(12) Uani 1 1 d . . . . .
H4A H 0.9101 0.2985 0.2107 0.049 Uiso 1 1 calc R . . . .
H4B H 0.7685 0.2545 0.2078 0.049 Uiso 1 1 calc R . . . .
C10 C 0.4171(4) 0.4512(3) 0.4752(3) 0.0376(11) Uani 1 1 d . . . . .
H10A H 0.3962 0.4565 0.5403 0.045 Uiso 1 1 calc R . . . .
H10B H 0.3545 0.4087 0.4464 0.045 Uiso 1 1 calc R . . . .
C5 C 0.7505(4) 0.4194(3) 0.1332(3) 0.0437(12) Uani 1 1 d . . . . .
H5A H 0.6897 0.3760 0.1037 0.052 Uiso 1 1 calc R . . . .
H5B H 0.8323 0.4179 0.0995 0.052 Uiso 1 1 calc R . . . .
C12 C 0.1965(4) 0.3475(4) 0.1276(3) 0.0450(13) Uani 1 1 d . . . . .
H12A H 0.1259 0.3891 0.1443 0.067 Uiso 1 1 calc GR . . . .
H12B H 0.1619 0.2885 0.1045 0.067 Uiso 1 1 calc GR . . . .
H12C H 0.2486 0.3772 0.0806 0.067 Uiso 1 1 calc GR . . . .
C13 C 0.2122(4) 0.2872(4) 0.2831(3) 0.0508(14) Uani 1 1 d . . . . .
H13A H 0.2755 0.2723 0.3298 0.076 Uiso 1 1 calc GR . . . .
H13B H 0.1690 0.2297 0.2639 0.076 Uiso 1 1 calc GR . . . .
H13C H 0.1489 0.3309 0.3076 0.076 Uiso 1 1 calc GR . . . .
C6 C 0.6975(5) 0.5157(4) 0.1344(3) 0.0468(13) Uani 1 1 d . . . . .
H6A H 0.7637 0.5604 0.1550 0.056 Uiso 1 1 calc R . . . .
H6B H 0.6698 0.5340 0.0729 0.056 Uiso 1 1 calc R . . . .
C8 C 0.4358(14) 0.6028(11) 0.2705(12) 0.042(4) Uani 0.56(3) 1 d . U P A 1
H8A H 0.4228 0.6647 0.2989 0.051 Uiso 0.56(3) 1 calc R . P A 1
H8B H 0.3583 0.5875 0.2348 0.051 Uiso 0.56(3) 1 calc R . P A 1
C7 C 0.5502(17) 0.6059(10) 0.2094(10) 0.043(3) Uani 0.56(3) 1 d . U P A 1
H7A H 0.5271 0.6358 0.1513 0.051 Uiso 0.56(3) 1 calc R . P A 1
H7B H 0.6193 0.6430 0.2379 0.051 Uiso 0.56(3) 1 calc R . P A 1
C8A C 0.471(2) 0.6201(13) 0.2979(13) 0.039(4) Uani 0.44(3) 1 d . U P A 2
H8AA H 0.5463 0.6536 0.3230 0.047 Uiso 0.44(3) 1 calc R . P A 2
H8AB H 0.3943 0.6596 0.3052 0.047 Uiso 0.44(3) 1 calc R . P A 2
C7A C 0.493(2) 0.5952(12) 0.1999(12) 0.037(4) Uani 0.44(3) 1 d . U P A 2
H7AA H 0.5234 0.6506 0.1663 0.045 Uiso 0.44(3) 1 calc R . P A 2
H7AB H 0.4110 0.5744 0.1724 0.045 Uiso 0.44(3) 1 calc R . P A 2

loop_
_atom_site_aniso_label
_atom_site_aniso_U_11
_atom_site_aniso_U_22
_atom_site_aniso_U_33
_atom_site_aniso_U_23
_atom_site_aniso_U_13
_atom_site_aniso_U_12
Mn1 0.0248(3) 0.0258(3) 0.0210(3) 0.0015(3) 0.0002(2) 0.0008(3)
Mn2 0.0298(3) 0.0307(3) 0.0337(3) 0.0048(4) 0.0005(3) -0.0019(3)
Cl1 0.0289(4) 0.0370(6) 0.0362(5) -0.0037(6) -0.0037(4) -0.0046(5)
Cl3 0.0488(6) 0.0384(7) 0.0413(7) 0.0033(6) -0.0130(6) -0.0074(5)
Cl2 0.0406(6) 0.0399(7) 0.0587(7) 0.0139(7) -0.0010(5) 0.0069(6)
Cl4 0.0734(8) 0.0480(7) 0.0418(7) -0.0022(7) 0.0210(6) -0.0115(7)
O2 0.0301(14) 0.0313(17) 0.0300(17) 0.0006(14) -0.0021(13) 0.0041(13)
O1 0.0313(14) 0.0315(18) 0.0292(15) 0.0011(13) 0.0032(12) -0.0007(12)
O6 0.0332(15) 0.0349(18) 0.0330(17) 0.0019(14) -0.0096(14) -0.0012(13)
O3 0.0379(16) 0.0439(19) 0.0278(17) -0.0021(14) 0.0071(13) -0.0006(15)
O5 0.0381(16) 0.0342(18) 0.0363(18) 0.0047(14) -0.0005(14) 0.0086(13)
O4 0.0423(17) 0.0313(17) 0.0326(18) 0.0089(14) -0.0008(14) 0.0011(14)
N1 0.0298(18) 0.036(2) 0.0265(19) -0.0011(16) -0.0018(15) 0.0012(16)
C11 0.037(2) 0.031(2) 0.030(2) 0.0004(19) 0.000(2) -0.002(2)
C2 0.044(2) 0.032(2) 0.027(2) 0.009(2) -0.006(2) -0.005(2)
C9 0.032(2) 0.044(3) 0.049(3) -0.009(2) 0.0061(19) 0.005(2)
C3 0.030(2) 0.040(3) 0.045(3) -0.008(2) -0.003(2) 0.007(2)
C1 0.046(2) 0.034(3) 0.025(2) 0.009(2) 0.0016(19) -0.007(2)
C4 0.032(2) 0.045(3) 0.046(3) -0.012(3) 0.003(2) 0.008(2)
C10 0.031(2) 0.045(3) 0.037(2) -0.006(2) 0.0140(18) 0.000(2)
C5 0.048(2) 0.059(4) 0.024(2) -0.001(2) 0.008(2) -0.009(3)
C12 0.034(2) 0.060(3) 0.041(3) 0.001(3) -0.011(2) 0.003(2)
C13 0.046(3) 0.065(4) 0.042(3) 0.009(3) 0.000(2) -0.012(3)
C6 0.058(3) 0.056(3) 0.026(3) 0.009(2) 0.004(2) -0.014(3)
C8 0.037(6) 0.036(7) 0.054(9) 0.011(6) -0.011(5) 0.007(5)
C7 0.039(7) 0.049(6) 0.040(6) 0.004(4) -0.006(6) 0.006(6)
C8A 0.045(8) 0.035(8) 0.038(9) 0.004(6) -0.009(6) 0.011(6)
C7A 0.037(8) 0.037(7) 0.037(7) 0.020(5) -0.008(7) 0.014(7)

loop_
_atom_type_symbol
_atom_type_description
_atom_type_scat_dispersion_real
_atom_type_scat_dispersion_imag
_atom_type_scat_source
C C 0.0033 0.0016 'International Tables Vol C Tables 4.2.6.8 and 6.1.1.4'
H H 0.0000 0.0000 'International Tables Vol C Tables 4.2.6.8 and 6.1.1.4'
N N 0.0061 0.0033 'International Tables Vol C Tables 4.2.6.8 and 6.1.1.4'
O O 0.0106 0.0060 'International Tables Vol C Tables 4.2.6.8 and 6.1.1.4'
Cl Cl 0.1484 0.1585 'International Tables Vol C Tables 4.2.6.8 and 6.1.1.4'
Mn Mn 0.3368 0.7283 'International Tables Vol C Tables 4.2.6.8 and 6.1.1.4'

loop_
_geom_angle_atom_site_label_1
_geom_angle_atom_site_label_2
_geom_angle_atom_site_label_3
_geom_angle
_geom_angle_site_symmetry_1
_geom_angle_site_symmetry_3
_geom_angle_publ_flag
O2 Mn1 Cl1 100.26(7) . . ?
O2 Mn1 O1 73.09(10) . . ?
O1 Mn1 Cl1 84.08(7) . . ?
O6 Mn1 Cl1 171.92(8) . . ?
O6 Mn1 O2 82.86(10) . . ?
O6 Mn1 O1 89.76(10) . . ?
O6 Mn1 O3 98.37(11) . . ?
O6 Mn1 O5 84.66(11) . . ?
O6 Mn1 O4 89.33(11) . . ?
O3 Mn1 Cl1 89.69(8) . . ?
O3 Mn1 O2 72.45(10) . . ?
O3 Mn1 O1 143.21(10) . . ?
O3 Mn1 O4 72.60(11) . . ?
O5 Mn1 Cl1 88.50(8) . . ?
O5 Mn1 O2 143.36(10) . . ?
O5 Mn1 O1 72.55(10) . . ?
O5 Mn1 O3 143.67(11) . . ?
O5 Mn1 O4 71.24(11) . . ?
O4 Mn1 Cl1 92.54(8) . . ?
O4 Mn1 O2 142.57(10) . . ?
O4 Mn1 O1 143.70(10) . . ?
Cl3 Mn2 Cl1 106.46(5) . . ?
Cl3 Mn2 Cl2 107.96(5) . . ?
Cl3 Mn2 Cl4 114.35(5) . . ?
Cl2 Mn2 Cl1 107.27(5) . . ?
Cl4 Mn2 Cl1 106.63(5) . . ?
Cl4 Mn2 Cl2 113.70(5) . . ?
Mn2 Cl1 Mn1 129.32(5) . . ?
C2 O2 Mn1 114.1(2) . . ?
C3 O2 Mn1 113.9(2) . . ?
C3 O2 C2 114.0(3) . . ?
C1 O1 Mn1 112.3(2) . . ?
C1 O1 C10 114.1(3) . . ?
C10 O1 Mn1 112.0(2) . . ?
C11 O6 Mn1 126.0(3) . . ?
C4 O3 Mn1 116.3(2) . . ?
C4 O3 C5 114.8(3) . . ?
C5 O3 Mn1 115.2(3) . . ?
C9 O5 Mn1 116.2(2) . . ?
C9 O5 C8 122.3(7) . . ?
C8 O5 Mn1 116.9(6) . . ?
C8A O5 Mn1 114.5(8) . . ?
C8A O5 C9 109.8(8) . . ?
C6 O4 Mn1 114.8(2) . . ?
C6 O4 C7A 125.0(7) . . ?
C7 O4 Mn1 113.9(6) . . ?
C7 O4 C6 111.3(7) . . ?
C7A O4 Mn1 115.6(6) . . ?
C11 N1 C12 121.4(4) . . ?
C11 N1 C13 122.1(4) . . ?
C13 N1 C12 116.4(3) . . ?
O6 C11 N1 125.3(4) . . ?
O6 C11 H11 117.4 . . ?
N1 C11 H11 117.4 . . ?
O2 C2 H2A 110.3 . . ?
O2 C2 H2B 110.3 . . ?
O2 C2 C1 107.3(3) . . ?
H2A C2 H2B 108.5 . . ?
C1 C2 H2A 110.3 . . ?
C1 C2 H2B 110.3 . . ?
O5 C9 H9A 110.4 . . ?
O5 C9 H9B 110.4 . . ?
O5 C9 C10 106.4(3) . . ?
H9A C9 H9B 108.6 . . ?
C10 C9 H9A 110.4 . . ?
C10 C9 H9B 110.4 . . ?
O2 C3 H3A 110.3 . . ?
O2 C3 H3B 110.3 . . ?
O2 C3 C4 107.1(3) . . ?
H3A C3 H3B 108.6 . . ?
C4 C3 H3A 110.3 . . ?
C4 C3 H3B 110.3 . . ?
O1 C1 C2 107.5(3) . . ?
O1 C1 H1A 110.2 . . ?
O1 C1 H1B 110.2 . . ?
C2 C1 H1A 110.2 . . ?
C2 C1 H1B 110.2 . . ?
H1A C1 H1B 108.5 . . ?
O3 C4 C3 106.7(3) . . ?
O3 C4 H4A 110.4 . . ?
O3 C4 H4B 110.4 . . ?
C3 C4 H4A 110.4 . . ?
C3 C4 H4B 110.4 . . ?
H4A C4 H4B 108.6 . . ?
O1 C10 C9 106.9(3) . . ?
O1 C10 H10A 110.3 . . ?
O1 C10 H10B 110.3 . . ?
C9 C10 H10A 110.3 . . ?
C9 C10 H10B 110.3 . . ?
H10A C10 H10B 108.6 . . ?
O3 C5 H5A 110.4 . . ?
O3 C5 H5B 110.4 . . ?
O3 C5 C6 106.8(3) . . ?
H5A C5 H5B 108.6 . . ?
C6 C5 H5A 110.4 . . ?
C6 C5 H5B 110.4 . . ?
N1 C12 H12A 109.5 . . ?
N1 C12 H12B 109.5 . . ?
N1 C12 H12C 109.5 . . ?
H12A C12 H12B 109.5 . . ?
H12A C12 H12C 109.5 . . ?
H12B C12 H12C 109.5 . . ?
N1 C13 H13A 109.5 . . ?
N1 C13 H13B 109.5 . . ?
N1 C13 H13C 109.5 . . ?
H13A C13 H13B 109.5 . . ?
H13A C13 H13C 109.5 . . ?
H13B C13 H13C 109.5 . . ?
O4 C6 C5 108.4(4) . . ?
O4 C6 H6A 110.0 . . ?
O4 C6 H6B 110.0 . . ?
C5 C6 H6A 110.0 . . ?
C5 C6 H6B 110.0 . . ?
H6A C6 H6B 108.4 . . ?
O5 C8 H8A 109.7 . . ?
O5 C8 H8B 109.7 . . ?
O5 C8 C7 109.7(11) . . ?
H8A C8 H8B 108.2 . . ?
C7 C8 H8A 109.7 . . ?
C7 C8 H8B 109.7 . . ?
O4 C7 C8 108.7(12) . . ?
O4 C7 H7A 110.0 . . ?
O4 C7 H7B 110.0 . . ?
C8 C7 H7A 110.0 . . ?
C8 C7 H7B 110.0 . . ?
H7A C7 H7B 108.3 . . ?
O5 C8A H8AA 111.1 . . ?
O5 C8A H8AB 111.1 . . ?
O5 C8A C7A 103.5(15) . . ?
H8AA C8A H8AB 109.0 . . ?
C7A C8A H8AA 111.1 . . ?
C7A C8A H8AB 111.1 . . ?
O4 C7A H7AA 109.9 . . ?
O4 C7A H7AB 109.9 . . ?
C8A C7A O4 108.8(13) . . ?
C8A C7A H7AA 109.9 . . ?
C8A C7A H7AB 109.9 . . ?
H7AA C7A H7AB 108.3 . . ?

loop_
_geom_bond_atom_site_label_1
_geom_bond_atom_site_label_2
_geom_bond_distance
_geom_bond_site_symmetry_2
_geom_bond_publ_flag
Mn1 Cl1 2.5374(12) . ?
Mn1 O2 2.227(3) . ?
Mn1 O1 2.263(3) . ?
Mn1 O6 2.152(3) . ?
Mn1 O3 2.217(3) . ?
Mn1 O5 2.217(3) . ?
Mn1 O4 2.221(3) . ?
Mn2 Cl1 2.4156(10) . ?
Mn2 Cl3 2.3406(14) . ?
Mn2 Cl2 2.3570(14) . ?
Mn2 Cl4 2.3483(12) . ?
O2 C2 1.434(5) . ?
O2 C3 1.427(5) . ?
O1 C1 1.427(5) . ?
O1 C10 1.442(4) . ?
O6 C11 1.244(5) . ?
O3 C4 1.426(5) . ?
O3 C5 1.428(5) . ?
O5 C9 1.429(5) . ?
O5 C8 1.450(15) . ?
O5 C8A 1.408(19) . ?
O4 C6 1.425(5) . ?
O4 C7 1.353(14) . ?
O4 C7A 1.517(15) . ?
N1 C11 1.310(5) . ?
N1 C12 1.456(5) . ?
N1 C13 1.441(5) . ?
C11 H11 0.9500 . ?
C2 H2A 0.9900 . ?
C2 H2B 0.9900 . ?
C2 C1 1.495(5) . ?
C9 H9A 0.9900 . ?
C9 H9B 0.9900 . ?
C9 C10 1.503(6) . ?
C3 H3A 0.9900 . ?
C3 H3B 0.9900 . ?
C3 C4 1.505(6) . ?
C1 H1A 0.9900 . ?
C1 H1B 0.9900 . ?
C4 H4A 0.9900 . ?
C4 H4B 0.9900 . ?
C10 H10A 0.9900 . ?
C10 H10B 0.9900 . ?
C5 H5A 0.9900 . ?
C5 H5B 0.9900 . ?
C5 C6 1.486(6) . ?
C12 H12A 0.9800 . ?
C12 H12B 0.9800 . ?
C12 H12C 0.9800 . ?
C13 H13A 0.9800 . ?
C13 H13B 0.9800 . ?
C13 H13C 0.9800 . ?
C6 H6A 0.9900 . ?
C6 H6B 0.9900 . ?
C8 H8A 0.9900 . ?
C8 H8B 0.9900 . ?
C8 C7 1.50(2) . ?
C7 H7A 0.9900 . ?
C7 H7B 0.9900 . ?
C8A H8AA 0.9900 . ?
C8A H8AB 0.9900 . ?
C8A C7A 1.51(3) . ?
C7A H7AA 0.9900 . ?
C7A H7AB 0.9900 . ?
